data_7042067
loop_
_publ_author_name
'Konarev, Dmitri V.'
'Khasanov, Salavat S.'
'Ishikawa, Manabu'
'Otsuka, Akihiro'
'Yamochi, Hideki'
'Saito, Gunzi'
'Lyubovskaya, Rimma N.'

_publ_section_title
;
 Charge transfer complexes of metal-free phthalocyanine radical anions
 with decamethylmetallocenium cations:
 (Cp*2Co(+))(H2Pc&#x02D9;(-))&#x00B7;solvent and
 (Cp*2Cr(+))(H2Pc&#x02D9;(-))&#x00B7;4C6H4Cl2.
;
_journal_issue 11
_journal_name_full 'Dalton transactions (Cambridge, England : 2003)'
_journal_page_first 3492
_journal_page_last 3499
_journal_paper_doi 10.1039/c7dt00336f
_journal_volume 46
_journal_year 2017
_chemical_compound_source no
_chemical_formula_moiety 'C20 H30 Cr, C32 H18 N8, 4(C6 H4 Cl2)'
_chemical_formula_sum 'C76 H64 Cl8 Cr N8'
_chemical_formula_weight 1424.95
_chemical_melting_point ?
_chemical_name_common no
_chemical_name_systematic 'complex of decamethylchromocene with metal-free phthalocyanine, dichlorobenzene solvate'
_chemical_properties_physical ', Air-sensitive'
_space_group_crystal_system triclinic
_space_group_IT_number 2
_space_group_name_Hall '-P 1'
_space_group_name_H-M_alt 'P -1'
_symmetry_space_group_name_Hall '-P 1'
_symmetry_space_group_name_H-M 'P -1'
_atom_sites_solution_hydrogens mixed
_atom_sites_solution_primary direct
_atom_sites_solution_secondary difmap
_audit_creation_method SHELXL-2013
_audit_update_record
;
2017-01-26 deposited with the CCDC.
2017-02-14 downloaded from the CCDC.
;
_cell_angle_alpha 68.377(4)
_cell_angle_beta 70.048(5)
_cell_angle_gamma 71.112(5)
_cell_formula_units_Z 1
_cell_length_a 10.7851(6)
_cell_length_b 12.5254(6)
_cell_length_c 15.0629(7)
_cell_measurement_reflns_used 4031
_cell_measurement_temperature 150(2)
_cell_measurement_theta_max 25.6
_cell_measurement_theta_min 2.36
_cell_volume 1731.85(17)
_computing_cell_refinement 'Bruker SAINT'
_computing_data_collection 'Bruker APEX2'
_computing_data_reduction 'Bruker SAINT'
_computing_molecular_graphics 'WinGX (L.J. Farrugia, 1999)'
_computing_publication_material 'WinGX (L.J. Farrugia, 1999)'
_computing_structure_refinement 'SHELXL-2013 (Sheldrick, 2013)'
_computing_structure_solution 'SHELXL-2013 (Sheldrick, 2013)'
_diffrn_ambient_temperature 150(2)
_diffrn_detector_area_resol_mean 8.3333
_diffrn_measured_fraction_theta_full 0.993
_diffrn_measured_fraction_theta_max 0.965
_diffrn_measurement_device_type 'Bruker Apex II SMART CCD'
_diffrn_measurement_method '\f and \w scan'
_diffrn_radiation_type MoK\a
_diffrn_radiation_wavelength 0.71073
_diffrn_reflns_av_R_equivalents 0.0239
_diffrn_reflns_av_unetI/netI 0.0302
_diffrn_reflns_Laue_measured_fraction_full 0.993
_diffrn_reflns_Laue_measured_fraction_max 0.965
_diffrn_reflns_limit_h_max 14
_diffrn_reflns_limit_h_min -14
_diffrn_reflns_limit_k_max 16
_diffrn_reflns_limit_k_min -16
_diffrn_reflns_limit_l_max 20
_diffrn_reflns_limit_l_min -20
_diffrn_reflns_number 21878
_diffrn_reflns_point_group_measured_fraction_full 0.993
_diffrn_reflns_point_group_measured_fraction_max 0.965
_diffrn_reflns_theta_full 26.000
_diffrn_reflns_theta_max 28.441
_diffrn_reflns_theta_min 1.979
_diffrn_source 'sealed X-ray tube'
_exptl_absorpt_coefficient_mu 0.524
_exptl_absorpt_correction_T_max 0.9456
_exptl_absorpt_correction_T_min 0.8872
_exptl_absorpt_correction_type multi-scan
_exptl_absorpt_process_details
;
CrysAlisPro, Agilent Technologies,
Version 1.171.37.35 (release 13-08-2014 CrysAlis171 .NET)
(compiled Aug 13 2014,18:06:01)
Empirical absorption correction using spherical harmonics,
implemented in SCALE3 ABSPACK scaling algorithm
;
_exptl_crystal_colour black
_exptl_crystal_density_diffrn 1.366
_exptl_crystal_density_method 'not measured'
_exptl_crystal_description parallelepiped
_exptl_crystal_F_000 736
_exptl_crystal_preparation ', Magnetic properties'
_exptl_crystal_recrystallization_method 'Re-crystallisation from solvent: o-dichlorobenzene'
_exptl_crystal_size_max 0.400
_exptl_crystal_size_mid 0.200
_exptl_crystal_size_min 0.100
_refine_diff_density_max 0.511
_refine_diff_density_min -0.260
_refine_diff_density_rms 0.057
_refine_ls_extinction_method none
_refine_ls_goodness_of_fit_ref 1.013
_refine_ls_hydrogen_treatment mixed
_refine_ls_matrix_type full
_refine_ls_number_parameters 784
_refine_ls_number_reflns 8445
_refine_ls_number_restraints 1393
_refine_ls_restrained_S_all 0.981
_refine_ls_R_factor_all 0.0948
_refine_ls_R_factor_gt 0.0669
_refine_ls_shift/su_max 0.000
_refine_ls_shift/su_mean 0.000
_refine_ls_structure_factor_coef Fsqd
_refine_ls_weighting_details
;
 w=1/[\s^2^(Fo^2^)+(0.0947P)^2^+1.0686P]
 where P=(Fo^2^+2Fc^2^)/3
;
_refine_ls_weighting_scheme calc
_refine_ls_wR_factor_gt 0.1699
_refine_ls_wR_factor_ref 0.1882
_reflns_Friedel_coverage 0.000
_reflns_number_gt 6022
_reflns_number_total 8445
_reflns_threshold_expression 'I > 2\s(I)'
_cod_data_source_file c7dt00336f2.cif
_cod_data_source_block PMCp2CrH2Pc
_cod_depositor_comments
;
The following automatic conversions were performed:

'_chemical_melting_point' value 'not measured' was changed to '?' -
the value is undefined or not given.

Automatic conversion script
Id: cif_fix_values 4268 2015-11-12 08:31:59Z antanas 

 Adding full bibliography for 7042067--7042068.cif.
;
_cod_database_code 7042067
_shelx_space_group_comment
;
The symmetry employed for this shelxl refinement is uniquely defined
by the following loop, which should always be used as a source of
symmetry information in preference to the above space-group names.
They are only intended as comments.
;
_shelx_estimated_absorpt_t_min 0.818
_shelx_estimated_absorpt_t_max 0.949
_shelxl_version_number 2013-2

loop_
_space_group_symop_operation_xyz
'x, y, z'
'-x, -y, -z'

loop_
_atom_site_label
_atom_site_type_symbol
_atom_site_fract_x
_atom_site_fract_y
_atom_site_fract_z
_atom_site_U_iso_or_equiv
_atom_site_adp_type
_atom_site_occupancy
_atom_site_site_symmetry_order
_atom_site_calc_flag
_atom_site_refinement_flags_posn
_atom_site_refinement_flags_adp
_atom_site_refinement_flags_occupancy
_atom_site_disorder_assembly
_atom_site_disorder_group
N1 N 0.06263(19) 0.87633(17) 0.43491(15) 0.0371(4) Uani 1 1 d . U . . .
N2 N -0.0381(2) 0.87782(19) 0.63213(16) 0.0387(4) Uani 1 1 d . U . . .
N3 N 0.0316(2) 0.70251(17) 0.57710(15) 0.0397(4) Uani 1 1 d . U . . .
N4 N -0.1195(2) 1.00613(18) 0.73797(15) 0.0409(4) Uani 1 1 d . U . . .
C1 C 0.1050(2) 0.8921(2) 0.33546(18) 0.0375(5) Uani 1 1 d . U . . .
C2 C 0.1358(2) 0.7809(2) 0.31419(18) 0.0388(5) Uani 1 1 d . U . . .
C3 C 0.1130(2) 0.6958(2) 0.40593(19) 0.0390(5) Uani 1 1 d . U . . .
C4 C 0.0667(2) 0.7583(2) 0.47965(18) 0.0374(4) Uani 1 1 d . U . . .
C5 C -0.0165(2) 0.7586(2) 0.64484(18) 0.0385(5) Uani 1 1 d . U . . .
C6 C -0.0570(3) 0.7036(2) 0.75059(19) 0.0419(5) Uani 1 1 d . U . . .
C7 C -0.1036(3) 0.7924(2) 0.79753(19) 0.0422(5) Uani 1 1 d . U . . .
C8 C -0.0897(2) 0.9038(2) 0.72126(18) 0.0395(5) Uani 1 1 d . U . . .
C9 C 0.1761(3) 0.7515(2) 0.2258(2) 0.0472(6) Uani 1 1 d . U . . .
H9 H 0.1911 0.8094 0.1635 0.057 Uiso 1 1 calc R U . . .
C10 C 0.1935(3) 0.6337(3) 0.2329(2) 0.0554(6) Uani 1 1 d . U . . .
H10 H 0.2199 0.6110 0.1743 0.066 Uiso 1 1 calc R U . . .
C11 C 0.1727(3) 0.5487(3) 0.3242(2) 0.0535(6) Uani 1 1 d . U . . .
H11 H 0.1865 0.4690 0.3263 0.064 Uiso 1 1 calc R U . . .
C12 C 0.1326(3) 0.5773(2) 0.4119(2) 0.0461(5) Uani 1 1 d . U . . .
H12 H 0.1189 0.5188 0.4738 0.055 Uiso 1 1 calc R U . . .
C13 C -0.0574(3) 0.5861(2) 0.8058(2) 0.0488(6) Uani 1 1 d . U . . .
H13 H -0.0257 0.5253 0.7746 0.059 Uiso 1 1 calc R U . . .
C14 C -0.1054(4) 0.5613(3) 0.9072(2) 0.0615(7) Uani 1 1 d . U . . .
H14 H -0.1064 0.4821 0.9462 0.074 Uiso 1 1 calc R U . . .
C15 C -0.1528(4) 0.6510(3) 0.9534(2) 0.0653(8) Uani 1 1 d . U . . .
H15 H -0.1859 0.6314 1.0232 0.078 Uiso 1 1 calc R U . . .
C16 C -0.1522(3) 0.7666(3) 0.8998(2) 0.0542(6) Uani 1 1 d . U . . .
H16 H -0.1839 0.8270 0.9314 0.065 Uiso 1 1 calc R U . . .
H1 H -0.027(4) 0.927(4) 0.574(3) 0.088(13) Uiso 1 1 d . . . . .
Cr1 Cr 0.5000 0.0000 0.5000 0.03706(17) Uani 1 2 d S U P . .
C201 C 0.6706(3) 0.0768(2) 0.4723(3) 0.0620(6) Uani 1 1 d . U . . .
C202 C 0.7149(3) -0.0093(3) 0.4210(2) 0.0543(6) Uani 1 1 d . U . . .
C203 C 0.7019(2) -0.1195(2) 0.4926(2) 0.0481(5) Uani 1 1 d . U . . .
C204 C 0.6506(3) -0.1018(3) 0.5864(2) 0.0534(6) Uani 1 1 d . U . . .
C205 C 0.6312(3) 0.0186(3) 0.5749(3) 0.0613(6) Uani 1 1 d . U . . .
C206 C 0.6662(4) 0.2070(3) 0.4273(5) 0.122(2) Uani 1 1 d . U . . .
H20A H 0.6304 0.2458 0.4797 0.183 Uiso 1 1 calc R U . . .
H20B H 0.6075 0.2413 0.3817 0.183 Uiso 1 1 calc R U . . .
H20C H 0.7578 0.2185 0.3913 0.183 Uiso 1 1 calc R U . . .
C207 C 0.7655(4) 0.0135(5) 0.3119(3) 0.0990(14) Uani 1 1 d . U . . .
H20D H 0.7652 0.0974 0.2806 0.149 Uiso 1 1 calc R U . . .
H20E H 0.7067 -0.0085 0.2875 0.149 Uiso 1 1 calc R U . . .
H20F H 0.8581 -0.0335 0.2960 0.149 Uiso 1 1 calc R U . . .
C208 C 0.7389(4) -0.2342(3) 0.4691(4) 0.0832(11) Uani 1 1 d . U . . .
H20G H 0.7717 -0.2204 0.3975 0.125 Uiso 1 1 calc R U . . .
H20H H 0.6590 -0.2679 0.4937 0.125 Uiso 1 1 calc R U . . .
H20I H 0.8102 -0.2893 0.5009 0.125 Uiso 1 1 calc R U . . .
C209 C 0.6199(4) -0.1968(4) 0.6818(3) 0.0935(13) Uani 1 1 d . U . . .
H20J H 0.6436 -0.2727 0.6683 0.140 Uiso 1 1 calc R U . . .
H20K H 0.5232 -0.1783 0.7143 0.140 Uiso 1 1 calc R U . . .
H20L H 0.6730 -0.2012 0.7250 0.140 Uiso 1 1 calc R U . . .
C210 C 0.5765(4) 0.0736(5) 0.6580(4) 0.1137(17) Uani 1 1 d . U . . .
H21A H 0.5717 0.1586 0.6312 0.171 Uiso 1 1 calc R U . . .
H21B H 0.6364 0.0380 0.7027 0.171 Uiso 1 1 calc R U . . .
H21C H 0.4857 0.0601 0.6942 0.171 Uiso 1 1 calc R U . . .
Cl1 Cl 0.5517(2) 0.2329(2) 0.01962(16) 0.0962(9) Uani 0.510(4) 1 d D U P A 1
Cl2 Cl 0.8542(3) 0.1599(4) 0.0411(3) 0.0932(12) Uani 0.510(4) 1 d D U P A 1
C1S C 0.6036(4) 0.3061(4) 0.0733(4) 0.0630(13) Uani 0.510(4) 1 d DG U P A 1
C2S C 0.7356(3) 0.2751(4) 0.0823(4) 0.0681(15) Uani 0.510(4) 1 d DG U P A 1
C3S C 0.7738(3) 0.3345(4) 0.1269(4) 0.0629(13) Uani 0.510(4) 1 d DG U P A 1
H3S H 0.8640 0.3133 0.1331 0.076 Uiso 0.510(4) 1 calc R U P A 1
C4S C 0.6799(5) 0.4250(4) 0.1625(3) 0.0716(16) Uani 0.510(4) 1 d DG U P A 1
H4S H 0.7060 0.4657 0.1930 0.086 Uiso 0.510(4) 1 calc R U P A 1
C5S C 0.5479(4) 0.4561(4) 0.1535(4) 0.0709(16) Uani 0.510(4) 1 d DG U P A 1
H5S H 0.4838 0.5180 0.1778 0.085 Uiso 0.510(4) 1 calc R U P A 1
C6S C 0.5097(3) 0.3967(4) 0.1088(4) 0.0727(17) Uani 0.510(4) 1 d DG U P A 1
H6S H 0.4195 0.4179 0.1027 0.087 Uiso 0.510(4) 1 calc R U P A 1
Cl5 Cl 0.8750(7) 0.1839(11) 0.0504(12) 0.125(5) Uani 0.203(4) 1 d D U P B 2
Cl6 Cl 0.7713(5) 0.3763(6) 0.1656(4) 0.0697(17) Uani 0.203(4) 1 d D U P B 2
C21S C 0.7061(7) 0.2556(10) 0.0764(9) 0.057(3) Uani 0.203(4) 1 d DG U P B 2
C22S C 0.6629(6) 0.3474(10) 0.1185(10) 0.064(3) Uani 0.203(4) 1 d DG U P B 2
C23S C 0.5288(7) 0.4101(10) 0.1315(11) 0.068(4) Uani 0.203(4) 1 d DG U P B 2
H23S H 0.4993 0.4728 0.1603 0.082 Uiso 0.203(4) 1 calc R U P B 2
C24S C 0.4378(7) 0.3810(11) 0.1023(11) 0.078(4) Uani 0.203(4) 1 d DG U P B 2
H24S H 0.3462 0.4239 0.1111 0.093 Uiso 0.203(4) 1 calc R U P B 2
C25S C 0.4810(9) 0.2892(14) 0.0601(14) 0.084(4) Uani 0.203(4) 1 d DG U P B 2
H25S H 0.4189 0.2693 0.0402 0.100 Uiso 0.203(4) 1 calc R U P B 2
C26S C 0.6151(9) 0.2265(13) 0.0472(13) 0.072(3) Uani 0.203(4) 1 d DG U P B 2
H26S H 0.6446 0.1638 0.0183 0.086 Uiso 0.203(4) 1 calc R U P B 2
Cl7 Cl 0.6201(11) 0.4193(8) 0.1254(9) 0.110(4) Uani 0.121(3) 1 d D U P C 3
Cl8 Cl 0.4581(9) 0.3027(13) 0.0595(11) 0.127(5) Uani 0.121(3) 1 d D U P C 3
C31S C 0.6981(11) 0.2928(13) 0.0883(18) 0.082(3) Uani 0.121(3) 1 d DG U P C 3
C32S C 0.6251(12) 0.2373(15) 0.066(2) 0.082(4) Uani 0.121(3) 1 d DG U P C 3
C33S C 0.6875(14) 0.1313(13) 0.0430(17) 0.091(6) Uani 0.121(3) 1 d DG U P C 3
H33S H 0.6376 0.0933 0.0276 0.109 Uiso 0.121(3) 1 calc R U P C 3
C34S C 0.8229(14) 0.0809(11) 0.0427(14) 0.060(4) Uani 0.121(3) 1 d DG U P C 3
H34S H 0.8655 0.0085 0.0271 0.072 Uiso 0.121(3) 1 calc R U P C 3
C35S C 0.8959(10) 0.1365(13) 0.0652(16) 0.059(5) Uani 0.121(3) 1 d DG U P C 3
H35S H 0.9885 0.1021 0.0651 0.071 Uiso 0.121(3) 1 calc R U P C 3
C36S C 0.8336(10) 0.2425(13) 0.0880(16) 0.064(4) Uani 0.121(3) 1 d DG U P C 3
H36S H 0.8835 0.2805 0.1034 0.077 Uiso 0.121(3) 1 calc R U P C 3
Cl15 Cl 0.6214(14) 0.0748(12) 0.0344(10) 0.121(5) Uani 0.108(3) 1 d D U P D 4
Cl16 Cl 0.9071(11) 0.0785(12) 0.0477(12) 0.128(6) Uani 0.108(3) 1 d D U P D 4
C71S C 0.6434(13) 0.1933(13) 0.056(2) 0.087(4) Uani 0.108(3) 1 d DG U P D 4
C72S C 0.7652(13) 0.1906(14) 0.0699(19) 0.070(5) Uani 0.108(3) 1 d DG U P D 4
C73S C 0.7778(19) 0.2830(19) 0.094(3) 0.083(6) Uani 0.108(3) 1 d DG U P D 4
H73S H 0.8611 0.2811 0.1036 0.100 Uiso 0.108(3) 1 calc R U P D 4
C74S C 0.669(2) 0.378(2) 0.104(3) 0.077(5) Uani 0.108(3) 1 d DG U P D 4
H74S H 0.6771 0.4413 0.1200 0.093 Uiso 0.108(3) 1 calc R U P D 4
C75S C 0.547(2) 0.3808(18) 0.089(3) 0.089(4) Uani 0.108(3) 1 d DG U P D 4
H75S H 0.4720 0.4459 0.0960 0.107 Uiso 0.108(3) 1 calc R U P D 4
C76S C 0.5341(16) 0.2884(16) 0.065(3) 0.090(4) Uani 0.108(3) 1 d DG U P D 4
H76S H 0.4508 0.2903 0.0557 0.108 Uiso 0.108(3) 1 calc R U P D 4
Cl19 Cl 0.776(2) 0.371(3) 0.152(3) 0.110(7) Uiso 0.058(3) 1 d D U P E 5
Cl20 Cl 0.4698(18) 0.4398(19) 0.143(2) 0.110(7) Uiso 0.058(3) 1 d D U P E 5
C91S C 0.7189(19) 0.2947(19) 0.104(2) 0.070(3) Uiso 0.058(3) 1 d DG U P E 5
C92S C 0.586(2) 0.326(2) 0.097(2) 0.070(3) Uiso 0.058(3) 1 d DG U P E 5
C93S C 0.540(3) 0.258(3) 0.066(3) 0.070(3) Uiso 0.058(3) 1 d DG U P E 5
H93S H 0.4484 0.2801 0.0613 0.085 Uiso 0.058(3) 1 calc R U P E 5
C94S C 0.627(4) 0.159(3) 0.040(4) 0.070(3) Uiso 0.058(3) 1 d DG U P E 5
H94S H 0.5954 0.1126 0.0185 0.085 Uiso 0.058(3) 1 calc R U P E 5
C95S C 0.760(3) 0.127(3) 0.047(3) 0.070(3) Uiso 0.058(3) 1 d DG U P E 5
H95S H 0.8200 0.0594 0.0292 0.085 Uiso 0.058(3) 1 calc R U P E 5
C96S C 0.806(2) 0.195(2) 0.078(3) 0.070(3) Uiso 0.058(3) 1 d DG U P E 5
H96S H 0.8974 0.1735 0.0827 0.085 Uiso 0.058(3) 1 calc R U P E 5
Cl3 Cl 0.5503(10) 0.7749(17) 0.1525(7) 0.116(4) Uani 0.229(11) 1 d D U P F 1
Cl4 Cl 0.8387(11) 0.7190(13) 0.1906(9) 0.087(2) Uani 0.229(11) 1 d D U P F 1
C11S C 0.5903(10) 0.6673(16) 0.2567(9) 0.064(4) Uani 0.229(11) 1 d DG U P F 1
C12S C 0.7187(10) 0.6391(14) 0.2718(9) 0.063(3) Uani 0.229(11) 1 d DG U P F 1
C13S C 0.7480(12) 0.5540(14) 0.3569(10) 0.049(3) Uani 0.229(11) 1 d DG U P F 1
H13S H 0.8357 0.5347 0.3673 0.058 Uiso 0.229(11) 1 calc R U P F 1
C14S C 0.6489(14) 0.4970(15) 0.4269(11) 0.072(3) Uani 0.229(11) 1 d DG U P F 1
H14S H 0.6690 0.4389 0.4851 0.086 Uiso 0.229(11) 1 calc R U P F 1
C15S C 0.5206(13) 0.5252(15) 0.4118(12) 0.073(4) Uani 0.229(11) 1 d DG U P F 1
H15S H 0.4529 0.4863 0.4597 0.087 Uiso 0.229(11) 1 calc R U P F 1
C16S C 0.4913(10) 0.6103(16) 0.3267(11) 0.070(4) Uani 0.229(11) 1 d DG U P F 1
H16S H 0.4036 0.6296 0.3164 0.084 Uiso 0.229(11) 1 calc R U P F 1
Cl9 Cl 0.5751(8) 0.8249(8) 0.1287(6) 0.091(3) Uani 0.355(13) 1 d D U P G 2
Cl10 Cl 0.8605(7) 0.7486(10) 0.1765(6) 0.091(2) Uani 0.355(13) 1 d D U P G 2
C41S C 0.6086(7) 0.7070(9) 0.2294(8) 0.061(2) Uani 0.355(13) 1 d DG U P G 2
C42S C 0.7344(8) 0.6720(10) 0.2501(8) 0.056(2) Uani 0.355(13) 1 d DG U P G 2
C43S C 0.7592(9) 0.5770(10) 0.3315(9) 0.059(2) Uani 0.355(13) 1 d DG U P G 2
H43S H 0.8452 0.5532 0.3456 0.070 Uiso 0.355(13) 1 calc R U P G 2
C44S C 0.6582(10) 0.5170(9) 0.3922(10) 0.074(3) Uani 0.355(13) 1 d DG U P G 2
H44S H 0.6751 0.4521 0.4478 0.089 Uiso 0.355(13) 1 calc R U P G 2
C45S C 0.5324(9) 0.5520(10) 0.3715(11) 0.087(4) Uani 0.355(13) 1 d DG U P G 2
H45S H 0.4634 0.5109 0.4130 0.104 Uiso 0.355(13) 1 calc R U P G 2
C46S C 0.5076(8) 0.6470(10) 0.2901(10) 0.077(4) Uani 0.355(13) 1 d DG U P G 2
H46S H 0.4217 0.6708 0.2760 0.092 Uiso 0.355(13) 1 calc R U P G 2
Cl11 Cl 0.5217(7) 0.8886(7) 0.1123(5) 0.113(2) Uani 0.227(4) 1 d D U P H 3
Cl12 Cl 0.8105(6) 0.8743(7) 0.1317(5) 0.124(3) Uani 0.227(4) 1 d D U P H 3
C51S C 0.6030(9) 0.7649(8) 0.1888(10) 0.078(3) Uani 0.227(4) 1 d DG U P H 3
C52S C 0.7288(8) 0.7589(7) 0.1988(8) 0.079(3) Uani 0.227(4) 1 d DG U P H 3
C53S C 0.7908(10) 0.6598(9) 0.2625(10) 0.100(4) Uani 0.227(4) 1 d DG U P H 3
H53S H 0.8767 0.6557 0.2693 0.120 Uiso 0.227(4) 1 calc R U P H 3
C54S C 0.7269(14) 0.5668(10) 0.3164(12) 0.105(5) Uani 0.227(4) 1 d DG U P H 3
H54S H 0.7693 0.4990 0.3600 0.126 Uiso 0.222(4) 1 calc R U P H 3
C55S C 0.6011(13) 0.5728(9) 0.3065(12) 0.113(6) Uani 0.227(4) 1 d DG U P H 3
H55S H 0.5575 0.5092 0.3433 0.135 Uiso 0.227(4) 1 calc R U P H 3
C56S C 0.5392(11) 0.6719(9) 0.2427(11) 0.089(4) Uani 0.227(4) 1 d DG U P H 3
H56S H 0.4532 0.6760 0.2359 0.107 Uiso 0.227(4) 1 calc R U P H 3
Cl13 Cl 0.6297(11) 0.8817(10) 0.1034(5) 0.109(3) Uani 0.189(6) 1 d D U P I 4
Cl14 Cl 0.8847(8) 0.7320(9) 0.1889(10) 0.093(3) Uani 0.189(6) 1 d D U P I 4
C61S C 0.6219(10) 0.7515(13) 0.1981(13) 0.069(3) Uani 0.189(6) 1 d DG U P I 4
C62S C 0.7318(10) 0.6879(12) 0.2385(12) 0.060(3) Uani 0.189(6) 1 d DG U P I 4
C63S C 0.7226(13) 0.5843(13) 0.3154(13) 0.075(4) Uani 0.189(6) 1 d DG U P I 4
H63S H 0.7977 0.5409 0.3430 0.090 Uiso 0.189(6) 1 calc R U P I 4
C64S C 0.6036(16) 0.5444(14) 0.3519(14) 0.091(6) Uani 0.189(6) 1 d DG U P I 4
H64S H 0.5973 0.4736 0.4045 0.109 Uiso 0.189(6) 1 calc R U P I 4
C65S C 0.4937(13) 0.6080(16) 0.3116(15) 0.074(4) Uani 0.189(6) 1 d DG U P I 4
H65S H 0.4124 0.5807 0.3365 0.089 Uiso 0.189(6) 1 calc R U P I 4
C66S C 0.5029(10) 0.7115(16) 0.2346(14) 0.081(5) Uani 0.189(6) 1 d DG U P I 4
H66S H 0.4278 0.7550 0.2070 0.097 Uiso 0.189(6) 1 calc R U P I 4

loop_
_atom_site_aniso_label
_atom_site_aniso_U_11
_atom_site_aniso_U_22
_atom_site_aniso_U_33
_atom_site_aniso_U_23
_atom_site_aniso_U_13
_atom_site_aniso_U_12
N1 0.0335(9) 0.0346(9) 0.0447(10) -0.0165(8) -0.0071(8) -0.0066(8)
N2 0.0397(10) 0.0361(10) 0.0408(10) -0.0136(8) -0.0077(8) -0.0090(8)
N3 0.0398(10) 0.0361(10) 0.0455(9) -0.0153(8) -0.0090(8) -0.0093(8)
N4 0.0396(10) 0.0400(10) 0.0448(11) -0.0170(9) -0.0084(9) -0.0081(8)
C1 0.0311(10) 0.0389(11) 0.0453(11) -0.0179(9) -0.0082(9) -0.0066(9)
C2 0.0351(11) 0.0382(11) 0.0470(11) -0.0194(9) -0.0096(10) -0.0058(9)
C3 0.0339(11) 0.0387(11) 0.0492(11) -0.0200(9) -0.0109(10) -0.0054(9)
C4 0.0328(11) 0.0349(10) 0.0469(10) -0.0171(8) -0.0086(9) -0.0062(9)
C5 0.0356(11) 0.0361(11) 0.0453(10) -0.0132(9) -0.0104(9) -0.0083(9)
C6 0.0424(12) 0.0405(11) 0.0451(11) -0.0130(9) -0.0109(10) -0.0120(10)
C7 0.0431(12) 0.0417(11) 0.0440(10) -0.0129(9) -0.0107(10) -0.0122(10)
C8 0.0370(11) 0.0405(11) 0.0434(11) -0.0160(9) -0.0094(10) -0.0082(9)
C9 0.0477(14) 0.0497(13) 0.0481(13) -0.0226(11) -0.0118(11) -0.0067(11)
C10 0.0633(17) 0.0534(14) 0.0600(14) -0.0341(11) -0.0187(14) -0.0029(13)
C11 0.0600(16) 0.0419(13) 0.0696(15) -0.0298(11) -0.0217(14) -0.0041(12)
C12 0.0467(13) 0.0375(11) 0.0570(13) -0.0180(11) -0.0141(11) -0.0073(10)
C13 0.0592(16) 0.0391(12) 0.0501(12) -0.0119(10) -0.0142(12) -0.0144(12)
C14 0.081(2) 0.0487(15) 0.0509(13) -0.0050(11) -0.0138(14) -0.0230(15)
C15 0.086(2) 0.0616(16) 0.0427(14) -0.0114(11) -0.0050(15) -0.0259(17)
C16 0.0627(17) 0.0554(14) 0.0453(12) -0.0189(11) -0.0068(12) -0.0166(13)
Cr1 0.0320(3) 0.0337(3) 0.0489(3) -0.0102(2) -0.0162(2) -0.0076(2)
C201 0.0420(14) 0.0408(12) 0.1112(17) -0.0120(12) -0.0372(14) -0.0123(11)
C202 0.0345(11) 0.0668(14) 0.0602(13) -0.0077(11) -0.0165(10) -0.0172(12)
C203 0.0340(11) 0.0443(12) 0.0707(13) -0.0186(10) -0.0211(11) -0.0044(9)
C204 0.0376(13) 0.0623(14) 0.0587(13) -0.0087(10) -0.0245(11) -0.0061(11)
C205 0.0372(13) 0.0780(15) 0.0910(16) -0.0462(13) -0.0300(13) -0.0018(12)
C206 0.079(3) 0.0446(16) 0.248(6) -0.001(2) -0.084(3) -0.0259(16)
C207 0.0476(17) 0.167(4) 0.0625(15) -0.008(2) -0.0062(14) -0.037(2)
C208 0.0539(18) 0.0641(18) 0.148(4) -0.056(2) -0.038(2) 0.0073(14)
C209 0.065(2) 0.117(3) 0.0687(19) 0.0187(19) -0.0346(17) -0.017(2)
C210 0.063(2) 0.177(5) 0.161(3) -0.128(4) -0.047(2) 0.009(2)
Cl1 0.0924(17) 0.145(2) 0.0742(13) -0.0533(14) -0.0189(11) -0.0338(15)
Cl2 0.085(2) 0.118(2) 0.0652(15) -0.0408(17) -0.0055(15) -0.0059(19)
C1S 0.067(2) 0.080(4) 0.038(3) -0.009(2) -0.010(3) -0.026(2)
C2S 0.070(3) 0.082(4) 0.049(4) -0.013(3) -0.016(3) -0.017(3)
C3S 0.070(3) 0.074(4) 0.037(3) 0.000(2) -0.011(2) -0.028(2)
C4S 0.088(4) 0.062(4) 0.060(4) -0.004(3) -0.021(4) -0.025(3)
C5S 0.082(3) 0.059(4) 0.058(4) -0.007(3) -0.014(4) -0.015(3)
C6S 0.074(3) 0.078(4) 0.055(5) -0.009(3) -0.013(4) -0.019(3)
Cl5 0.047(3) 0.197(10) 0.168(10) -0.123(8) 0.021(4) -0.045(4)
Cl6 0.078(3) 0.093(4) 0.045(2) -0.011(2) -0.010(2) -0.044(3)
C21S 0.057(4) 0.091(9) 0.021(6) -0.008(6) 0.004(5) -0.037(4)
C22S 0.066(4) 0.076(8) 0.050(7) -0.008(6) -0.013(5) -0.029(4)
C23S 0.068(5) 0.074(9) 0.055(10) -0.004(7) -0.011(7) -0.027(5)
C24S 0.073(6) 0.091(9) 0.065(9) -0.003(7) -0.029(7) -0.023(6)
C25S 0.075(5) 0.129(10) 0.060(10) -0.026(8) -0.030(8) -0.028(7)
C26S 0.073(4) 0.100(7) 0.048(6) -0.013(5) -0.019(5) -0.034(4)
Cl7 0.111(9) 0.074(6) 0.102(10) 0.001(5) -0.007(7) -0.018(5)
Cl8 0.072(5) 0.187(10) 0.082(7) 0.014(7) -0.029(5) -0.031(5)
C31S 0.076(5) 0.088(6) 0.070(7) -0.005(5) -0.018(5) -0.023(4)
C32S 0.065(5) 0.109(8) 0.056(9) 0.007(7) -0.015(6) -0.035(5)
C33S 0.085(8) 0.119(11) 0.078(14) -0.011(10) -0.027(10) -0.050(7)
C34S 0.082(8) 0.083(9) 0.017(8) 0.001(8) -0.009(9) -0.043(6)
C35S 0.062(8) 0.070(10) 0.040(14) 0.002(9) 0.002(9) -0.042(6)
C36S 0.074(6) 0.075(10) 0.042(11) -0.004(9) -0.014(9) -0.033(6)
Cl15 0.154(10) 0.132(8) 0.081(7) -0.019(6) -0.021(7) -0.059(7)
Cl16 0.113(7) 0.094(9) 0.100(10) -0.016(7) 0.001(8) 0.031(7)
C71S 0.089(6) 0.100(7) 0.054(9) -0.005(7) -0.011(7) -0.024(5)
C72S 0.064(7) 0.067(10) 0.041(12) 0.001(9) 0.007(9) -0.006(6)
C73S 0.073(9) 0.081(11) 0.070(16) -0.009(11) -0.006(11) -0.014(7)
C74S 0.077(7) 0.073(9) 0.060(10) -0.010(8) 0.003(8) -0.019(6)
C75S 0.078(7) 0.093(7) 0.064(9) 0.001(7) -0.011(8) -0.011(6)
C76S 0.071(6) 0.104(7) 0.075(9) 0.006(7) -0.027(7) -0.022(5)
Cl3 0.081(4) 0.176(10) 0.063(4) -0.009(4) -0.036(3) -0.005(5)
Cl4 0.080(4) 0.113(6) 0.070(4) -0.017(3) -0.027(4) -0.026(4)
C11S 0.064(5) 0.093(11) 0.048(6) -0.033(5) -0.025(5) -0.007(6)
C12S 0.059(4) 0.078(8) 0.058(5) -0.029(4) -0.024(4) -0.003(4)
C13S 0.054(5) 0.051(6) 0.061(6) -0.037(4) -0.028(4) 0.001(4)
C14S 0.077(5) 0.066(7) 0.077(7) -0.021(5) -0.028(5) -0.013(5)
C15S 0.058(5) 0.079(10) 0.075(8) -0.031(5) -0.006(6) -0.011(6)
C16S 0.058(5) 0.089(8) 0.073(7) -0.042(5) -0.019(4) -0.007(5)
Cl9 0.098(4) 0.108(5) 0.059(3) -0.042(3) -0.028(3) 0.017(3)
Cl10 0.069(3) 0.130(7) 0.076(3) -0.048(3) 0.011(2) -0.034(3)
C41S 0.062(4) 0.055(6) 0.081(7) -0.042(4) -0.028(4) 0.004(3)
C42S 0.055(3) 0.062(5) 0.068(4) -0.042(3) -0.017(3) -0.007(3)
C43S 0.048(4) 0.070(5) 0.072(5) -0.043(3) -0.020(3) 0.001(3)
C44S 0.074(4) 0.058(5) 0.092(7) -0.024(4) -0.027(5) -0.008(4)
C45S 0.067(5) 0.080(7) 0.119(10) -0.028(5) -0.022(6) -0.026(6)
C46S 0.047(4) 0.085(8) 0.110(10) -0.045(5) -0.030(5) 0.002(4)
Cl11 0.127(6) 0.122(5) 0.104(4) -0.057(3) -0.058(4) 0.011(4)
Cl12 0.121(5) 0.160(6) 0.116(5) -0.077(4) -0.002(4) -0.051(4)
C51S 0.079(5) 0.097(6) 0.074(7) -0.060(4) -0.021(5) 0.002(4)
C52S 0.072(6) 0.096(6) 0.092(8) -0.079(4) -0.016(5) 0.009(4)
C53S 0.081(9) 0.128(8) 0.107(11) -0.070(6) -0.033(8) 0.008(6)
C54S 0.095(7) 0.104(7) 0.103(8) -0.062(6) -0.015(6) 0.022(6)
C55S 0.124(10) 0.104(9) 0.115(12) -0.044(6) -0.026(9) -0.021(8)
C56S 0.092(9) 0.114(8) 0.083(11) -0.066(6) -0.015(8) -0.014(7)
Cl13 0.106(6) 0.112(5) 0.067(4) -0.022(3) 0.005(3) -0.002(4)
Cl14 0.057(3) 0.055(4) 0.156(9) -0.044(4) -0.007(4) -0.006(3)
C61S 0.073(5) 0.079(7) 0.069(7) -0.044(4) -0.018(5) -0.011(5)
C62S 0.057(4) 0.064(6) 0.074(7) -0.050(4) -0.008(4) -0.008(4)
C63S 0.065(5) 0.076(6) 0.087(6) -0.036(4) -0.014(5) -0.011(4)
C64S 0.078(9) 0.085(10) 0.106(13) -0.017(7) -0.023(9) -0.024(8)
C65S 0.067(6) 0.094(8) 0.079(8) -0.049(5) -0.012(6) -0.019(6)
C66S 0.068(7) 0.099(10) 0.087(11) -0.040(6) -0.028(7) -0.011(7)

loop_
_atom_type_symbol
_atom_type_description
_atom_type_scat_dispersion_real
_atom_type_scat_dispersion_imag
_atom_type_scat_source
C C 0.0033 0.0016 'International Tables Vol C Tables 4.2.6.8 and 6.1.1.4'
H H 0.0000 0.0000 'International Tables Vol C Tables 4.2.6.8 and 6.1.1.4'
N N 0.0061 0.0033 'International Tables Vol C Tables 4.2.6.8 and 6.1.1.4'
Cl Cl 0.1484 0.1585 'International Tables Vol C Tables 4.2.6.8 and 6.1.1.4'
Cr Cr 0.3209 0.6236 'International Tables Vol C Tables 4.2.6.8 and 6.1.1.4'

loop_
_geom_angle_atom_site_label_1
_geom_angle_atom_site_label_2
_geom_angle_atom_site_label_3
_geom_angle
_geom_angle_site_symmetry_1
_geom_angle_site_symmetry_3
C1 N1 C4 107.05(19) . .
C5 N2 C8 111.8(2) . .
C5 N3 C4 122.7(2) . .
C8 N4 C1 122.9(2) . 2_576
N4 C1 N1 128.0(2) 2_576 .
N4 C1 C2 121.4(2) 2_576 .
N1 C1 C2 110.6(2) . .
C3 C2 C9 121.5(2) . .
C3 C2 C1 105.9(2) . .
C9 C2 C1 132.6(2) . .
C2 C3 C12 120.6(2) . .
C2 C3 C4 106.2(2) . .
C12 C3 C4 133.1(2) . .
N3 C4 N1 127.9(2) . .
N3 C4 C3 121.9(2) . .
N1 C4 C3 110.2(2) . .
N3 C5 N2 128.5(2) . .
N3 C5 C6 125.2(2) . .
N2 C5 C6 106.3(2) . .
C13 C6 C7 120.5(2) . .
C13 C6 C5 131.5(2) . .
C7 C6 C5 108.0(2) . .
C16 C7 C6 121.3(2) . .
C16 C7 C8 131.2(2) . .
C6 C7 C8 107.6(2) . .
N4 C8 N2 128.8(2) . .
N4 C8 C7 124.8(2) . .
N2 C8 C7 106.3(2) . .
C10 C9 C2 117.2(3) . .
C9 C10 C11 121.3(3) . .
C12 C11 C10 121.7(3) . .
C11 C12 C3 117.6(3) . .
C14 C13 C6 117.8(3) . .
C13 C14 C15 121.2(3) . .
C16 C15 C14 121.3(3) . .
C15 C16 C7 117.9(3) . .
C201 Cr1 C201 180.00(12) 2_656 .
C201 Cr1 C205 37.78(13) 2_656 2_656
C201 Cr1 C205 142.22(13) . 2_656
C201 Cr1 C205 142.22(13) 2_656 .
C201 Cr1 C205 37.78(13) . .
C205 Cr1 C205 180.00(13) 2_656 .
C201 Cr1 C204 117.26(11) 2_656 .
C201 Cr1 C204 62.74(11) . .
C205 Cr1 C204 142.68(12) 2_656 .
C205 Cr1 C204 37.32(12) . .
C201 Cr1 C204 62.74(11) 2_656 2_656
C201 Cr1 C204 117.26(11) . 2_656
C205 Cr1 C204 37.31(12) 2_656 2_656
C205 Cr1 C204 142.69(12) . 2_656
C204 Cr1 C204 180.0 . 2_656
C201 Cr1 C203 117.26(10) 2_656 .
C201 Cr1 C203 62.74(10) . .
C205 Cr1 C203 117.58(10) 2_656 .
C205 Cr1 C203 62.42(10) . .
C204 Cr1 C203 37.18(11) . .
C204 Cr1 C203 142.82(11) 2_656 .
C201 Cr1 C203 62.74(10) 2_656 2_656
C201 Cr1 C203 117.26(10) . 2_656
C205 Cr1 C203 62.42(10) 2_656 2_656
C205 Cr1 C203 117.58(10) . 2_656
C204 Cr1 C203 142.82(11) . 2_656
C204 Cr1 C203 37.18(11) 2_656 2_656
C203 Cr1 C203 180.0 . 2_656
C201 Cr1 C202 142.30(12) 2_656 .
C201 Cr1 C202 37.70(12) . .
C205 Cr1 C202 117.05(11) 2_656 .
C205 Cr1 C202 62.95(12) . .
C204 Cr1 C202 62.70(11) . .
C204 Cr1 C202 117.30(11) 2_656 .
C203 Cr1 C202 37.61(11) . .
C203 Cr1 C202 142.39(11) 2_656 .
C201 Cr1 C202 37.70(12) 2_656 2_656
C201 Cr1 C202 142.30(12) . 2_656
C205 Cr1 C202 62.95(12) 2_656 2_656
C205 Cr1 C202 117.05(12) . 2_656
C204 Cr1 C202 117.30(11) . 2_656
C204 Cr1 C202 62.70(11) 2_656 2_656
C203 Cr1 C202 142.39(11) . 2_656
C203 Cr1 C202 37.61(11) 2_656 2_656
C202 Cr1 C202 180.0 . 2_656
C202 C201 C205 107.8(3) . .
C202 C201 C206 126.7(4) . .
C205 C201 C206 125.5(4) . .
C202 C201 Cr1 71.45(14) . .
C205 C201 Cr1 71.20(15) . .
C206 C201 Cr1 123.1(2) . .
C203 C202 C201 107.3(3) . .
C203 C202 C207 126.9(3) . .
C201 C202 C207 125.7(3) . .
C203 C202 Cr1 71.16(15) . .
C201 C202 Cr1 70.85(16) . .
C207 C202 Cr1 123.4(2) . .
C204 C203 C202 108.5(3) . .
C204 C203 C208 127.1(3) . .
C202 C203 C208 124.5(3) . .
C204 C203 Cr1 71.34(15) . .
C202 C203 Cr1 71.22(15) . .
C208 C203 Cr1 123.59(19) . .
C203 C204 C205 108.4(3) . .
C203 C204 C209 124.9(3) . .
C205 C204 C209 126.7(3) . .
C203 C204 Cr1 71.49(15) . .
C205 C204 Cr1 71.24(15) . .
C209 C204 Cr1 122.3(2) . .
C204 C205 C201 107.9(3) . .
C204 C205 C210 124.9(4) . .
C201 C205 C210 127.2(4) . .
C204 C205 Cr1 71.45(15) . .
C201 C205 Cr1 71.01(15) . .
C210 C205 Cr1 122.7(2) . .
C2S C1S C6S 120.0 . .
C2S C1S Cl1 121.4(2) . .
C6S C1S Cl1 118.6(2) . .
C1S C2S C3S 120.0 . .
C1S C2S Cl2 121.0(2) . .
C3S C2S Cl2 118.9(2) . .
C4S C3S C2S 120.0 . .
C5S C4S C3S 120.0 . .
C4S C5S C6S 120.0 . .
C5S C6S C1S 120.0 . .
C22S C21S C26S 120.0 . .
C22S C21S Cl5 120.9(2) . .
C26S C21S Cl5 118.9(2) . .
C23S C22S C21S 120.0 . .
C23S C22S Cl6 119.2(2) . .
C21S C22S Cl6 120.5(2) . .
C22S C23S C24S 120.0 . .
C25S C24S C23S 120.0 . .
C24S C25S C26S 120.0 . .
C25S C26S C21S 120.0 . .
C32S C31S C36S 120.0 . .
C32S C31S Cl7 120.9(2) . .
C36S C31S Cl7 118.9(2) . .
C31S C32S C33S 120.0 . .
C31S C32S Cl8 120.6(2) . .
C33S C32S Cl8 119.3(2) . .
C32S C33S C34S 120.0 . .
C33S C34S C35S 120.0 . .
C36S C35S C34S 120.0 . .
C35S C36S C31S 120.0 . .
C71S Cl15 Cl13 140.8(10) . 1_545
C72S C71S C76S 120.0 . .
C72S C71S Cl15 120.9(3) . .
C76S C71S Cl15 119.0(2) . .
C73S C72S C71S 120.0 . .
C73S C72S Cl16 119.3(2) . .
C71S C72S Cl16 120.5(3) . .
C72S C73S C74S 120.0 . .
C73S C74S C75S 120.0 . .
C76S C75S C74S 120.0 . .
C75S C76S C71S 120.0 . .
C92S C91S C96S 120.0 . .
C92S C91S Cl19 120.9(3) . .
C96S C91S Cl19 118.9(3) . .
C93S C92S C91S 120.0 . .
C93S C92S Cl20 119.1(3) . .
C91S C92S Cl20 120.4(3) . .
C92S C93S C94S 120.0 . .
C93S C94S C95S 120.0 . .
C94S C95S C96S 120.0 . .
C95S C96S C91S 120.0 . .
C12S C11S C16S 120.0 . .
C12S C11S Cl3 120.9(2) . .
C16S C11S Cl3 119.1(2) . .
C11S C12S C13S 120.0 . .
C11S C12S Cl4 120.5(2) . .
C13S C12S Cl4 119.3(2) . .
C14S C13S C12S 120.0 . .
C13S C14S C15S 120.0 . .
C14S C15S C16S 120.0 . .
C15S C16S C11S 120.0 . .
C42S C41S C46S 120.0 . .
C42S C41S Cl9 121.0(2) . .
C46S C41S Cl9 119.0(2) . .
C41S C42S C43S 120.0 . .
C41S C42S Cl10 120.5(2) . .
C43S C42S Cl10 119.5(2) . .
C44S C43S C42S 120.0 . .
C45S C44S C43S 120.0 . .
C44S C45S C46S 120.0 . .
C45S C46S C41S 120.0 . .
C52S C51S C56S 120.0 . .
C52S C51S Cl11 121.0(2) . .
C56S C51S Cl11 119.0(2) . .
C53S C52S C51S 120.0 . .
C53S C52S Cl12 119.3(2) . .
C51S C52S Cl12 120.7(2) . .
C52S C53S C54S 120.0 . .
C55S C54S C53S 120.0 . .
C56S C55S C54S 120.0 . .
C55S C56S C51S 120.0 . .
C61S Cl13 Cl15 156.7(10) . 1_565
C62S C61S C66S 120.0 . .
C62S C61S Cl13 121.0(2) . .
C66S C61S Cl13 119.0(2) . .
C61S C62S C63S 120.0 . .
C61S C62S Cl14 120.6(2) . .
C63S C62S Cl14 119.3(2) . .
C64S C63S C62S 120.0 . .
C63S C64S C65S 120.0 . .
C64S C65S C66S 120.0 . .
C65S C66S C61S 120.0 . .

loop_
_geom_bond_atom_site_label_1
_geom_bond_atom_site_label_2
_geom_bond_distance
_geom_bond_site_symmetry_2
N1 C1 1.366(3) .
N1 C4 1.373(3) .
N2 C5 1.384(3) .
N2 C8 1.383(3) .
N3 C5 1.317(3) .
N3 C4 1.350(3) .
N4 C8 1.313(3) .
N4 C1 1.358(3) 2_576
C1 N4 1.358(3) 2_576
C1 C2 1.452(3) .
C2 C3 1.399(4) .
C2 C9 1.401(3) .
C3 C12 1.403(3) .
C3 C4 1.450(3) .
C5 C6 1.454(4) .
C6 C13 1.400(4) .
C6 C7 1.401(4) .
C7 C16 1.394(4) .
C7 C8 1.458(4) .
C9 C10 1.393(4) .
C10 C11 1.393(4) .
C11 C12 1.385(4) .
C13 C14 1.382(4) .
C14 C15 1.404(5) .
C15 C16 1.375(4) .
Cr1 C201 2.194(2) 2_656
Cr1 C201 2.194(2) .
Cr1 C205 2.196(3) 2_656
Cr1 C205 2.196(3) .
Cr1 C204 2.199(3) .
Cr1 C204 2.199(3) 2_656
Cr1 C203 2.201(2) .
Cr1 C203 2.201(2) 2_656
Cr1 C202 2.202(3) .
Cr1 C202 2.202(3) 2_656
C201 C202 1.420(5) .
C201 C205 1.421(5) .
C201 C206 1.510(4) .
C202 C203 1.419(4) .
C202 C207 1.491(5) .
C203 C204 1.402(4) .
C203 C208 1.502(4) .
C204 C205 1.406(4) .
C204 C209 1.504(5) .
C205 C210 1.502(5) .
Cl1 C1S 1.731(3) .
Cl2 C2S 1.739(3) .
C1S C2S 1.3900 .
C1S C6S 1.3900 .
C2S C3S 1.3900 .
C3S C4S 1.3900 .
C4S C5S 1.3900 .
C5S C6S 1.3900 .
Cl5 C21S 1.730(3) .
Cl6 C22S 1.741(3) .
C21S C22S 1.3900 .
C21S C26S 1.3900 .
C22S C23S 1.3900 .
C23S C24S 1.3900 .
C24S C25S 1.3900 .
C25S C26S 1.3900 .
Cl7 C31S 1.731(3) .
Cl8 C32S 1.740(3) .
C31S C32S 1.3900 .
C31S C36S 1.3900 .
C32S C33S 1.3900 .
C33S C34S 1.3900 .
C34S C35S 1.3900 .
C35S C36S 1.3900 .
Cl15 C71S 1.730(3) .
Cl15 Cl13 2.238(18) 1_545
Cl16 C72S 1.740(3) .
C71S C72S 1.3900 .
C71S C76S 1.3900 .
C72S C73S 1.3900 .
C73S C74S 1.3900 .
C74S C75S 1.3900 .
C75S C76S 1.3900 .
Cl19 C91S 1.731(3) .
Cl20 C92S 1.741(3) .
C91S C92S 1.3900 .
C91S C96S 1.3900 .
C92S C93S 1.3900 .
C93S C94S 1.3900 .
C94S C95S 1.3900 .
C95S C96S 1.3900 .
Cl3 C11S 1.730(3) .
Cl4 C12S 1.741(3) .
C11S C12S 1.3900 .
C11S C16S 1.3900 .
C12S C13S 1.3900 .
C13S C14S 1.3900 .
C14S C15S 1.3900 .
C15S C16S 1.3900 .
Cl9 C41S 1.730(3) .
Cl10 C42S 1.741(3) .
C41S C42S 1.3900 .
C41S C46S 1.3900 .
C42S C43S 1.3900 .
C43S C44S 1.3900 .
C44S C45S 1.3900 .
C45S C46S 1.3900 .
Cl11 C51S 1.730(3) .
Cl12 C52S 1.740(3) .
C51S C52S 1.3900 .
C51S C56S 1.3900 .
C52S C53S 1.3900 .
C53S C54S 1.3900 .
C54S C55S 1.3900 .
C55S C56S 1.3900 .
Cl13 C61S 1.730(3) .
Cl13 Cl15 2.238(18) 1_565
Cl14 C62S 1.740(3) .
C61S C62S 1.3900 .
C61S C66S 1.3900 .
C62S C63S 1.3900 .
C63S C64S 1.3900 .
C64S C65S 1.3900 .
C65S C66S 1.3900 .
